data_4313704
loop_
_publ_author_name
'Jagadese J. Vittal'
'Xiaobai Wang'
'John D. Ranford'

_publ_contact_author
; 
     Dr. Jagadese J. Vittal
     Department of Chemistry
     National University of Singapore
     SINGAPORE 117543
;
_publ_contact_author_email chmjjv@nus.edu.sg
_publ_contact_author_fax '(65) 6779 1691'
_publ_contact_author_phone '(65) 6874 2975'
_publ_section_title
;
 Influence of the Li+ on the Structure of the [Cu3(phis)3]3+ Cation
;
_journal_name_full 'Inorganic Chemistry'
_journal_page_first 3390
_journal_page_last 3392
_journal_paper_doi 10.1021/ic026311n
_journal_volume 42
_journal_year 2003
_chemical_formula_sum 'C36 H45 Cl4 Cu3 Li N12 O25'
_chemical_formula_weight 1385.20
_chemical_name_systematic
; 
 ? 
;
_space_group_IT_number 19
_symmetry_cell_setting orthorhombic
_symmetry_space_group_name_Hall 'P 2ac 2ab'
_symmetry_space_group_name_H-M 'P 21 21 21'
_atom_sites_solution_hydrogens geom
_atom_sites_solution_primary direct
_atom_sites_solution_secondary difmap
_audit_creation_method SHELXL-97
_cell_angle_alpha 90.00
_cell_angle_beta 90.00
_cell_angle_gamma 90.00
_cell_formula_units_Z 4
_cell_length_a 12.0620(6)
_cell_length_b 12.8198(7)
_cell_length_c 34.3128(18)
_cell_measurement_reflns_used 7218
_cell_measurement_temperature 223(2)
_cell_measurement_theta_max 21.3
_cell_measurement_theta_min 2.38
_cell_volume 5305.9(5)
_computing_cell_refinement 'Bruker AXS, SAINT'
_computing_data_collection 'Bruker AXS, SMART'
_computing_data_reduction 'Bruker AXS, SAINT'
_computing_molecular_graphics 'Bruker AXS, SHELXTL'
_computing_publication_material 'Bruker AXS, SHELXTL'
_computing_structure_refinement 'SHELXL-97 (Sheldrick, 1997)'
_computing_structure_solution 'SHELXS-97 (Sheldrick, 1990)'
_diffrn_ambient_temperature 223(2)
_diffrn_measured_fraction_theta_full 1.000
_diffrn_measured_fraction_theta_max 1.000
_diffrn_measurement_method '\w scans'
_diffrn_radiation_monochromator graphite
_diffrn_radiation_source 'fine-focus sealed tube'
_diffrn_radiation_type MoK\a
_diffrn_radiation_wavelength 0.71073
_diffrn_reflns_av_R_equivalents 0.0574
_diffrn_reflns_av_sigmaI/netI 0.0618
_diffrn_reflns_limit_h_max 14
_diffrn_reflns_limit_h_min -14
_diffrn_reflns_limit_k_max 15
_diffrn_reflns_limit_k_min -15
_diffrn_reflns_limit_l_max 35
_diffrn_reflns_limit_l_min -40
_diffrn_reflns_number 30952
_diffrn_reflns_theta_full 25.00
_diffrn_reflns_theta_max 25.00
_diffrn_reflns_theta_min 1.79
_exptl_absorpt_coefficient_mu 1.488
_exptl_absorpt_correction_T_max 0.7448
_exptl_absorpt_correction_T_min 0.5385
_exptl_absorpt_correction_type 'sadabs (Sheldrick, 1996)'
_exptl_crystal_colour 'dark blue'
_exptl_crystal_density_diffrn 1.734
_exptl_crystal_density_meas ?
_exptl_crystal_density_method 'not measured'
_exptl_crystal_description blocks
_exptl_crystal_F_000 2812
_exptl_crystal_size_max 0.5
_exptl_crystal_size_mid 0.4
_exptl_crystal_size_min 0.14
_refine_diff_density_max 0.674
_refine_diff_density_min -0.640
_refine_diff_density_rms 0.097
_refine_ls_abs_structure_details 'Flack H D (1983), Acta Cryst. A39, 876-881'
_refine_ls_abs_structure_Flack 0.009(19)
_refine_ls_extinction_method none
_refine_ls_goodness_of_fit_ref 1.008
_refine_ls_hydrogen_treatment mixed
_refine_ls_matrix_type full
_refine_ls_number_parameters 700
_refine_ls_number_reflns 9340
_refine_ls_number_restraints 721
_refine_ls_restrained_S_all 1.230
_refine_ls_R_factor_all 0.0707
_refine_ls_R_factor_gt 0.0562
_refine_ls_shift/su_max 0.001
_refine_ls_shift/su_mean 0.000
_refine_ls_structure_factor_coef Fsqd
_refine_ls_weighting_details 'calc w=1/[\s^2^(Fo^2^)+(0.0900P)^2^+0.0000P] where P=(Fo^2^+2Fc^2^)/3'
_refine_ls_weighting_scheme calc
_refine_ls_wR_factor_gt 0.1413
_refine_ls_wR_factor_ref 0.1518
_reflns_number_gt 7271
_reflns_number_total 9340
_reflns_threshold_expression >2sigma(I)
_cod_data_source_file ic026311nsi20021229_075232_2.cif
_cod_data_source_block compound2
_cod_depositor_comments
;
The following automatic conversions were performed:

'_exptl_crystal_density_meas' value 'not measured' was changed to '?'
- the value is perceived as not measured.

Automatic conversion script
Id: cif_fix_values 3008 2015-01-20 13:52:24Z robertas 
;
_cod_database_code 4313704

loop_
_symmetry_equiv_pos_as_xyz
'x, y, z'
'-x+1/2, -y, z+1/2'
'-x, y+1/2, -z+1/2'
'x+1/2, -y+1/2, -z'

loop_
_atom_site_label
_atom_site_type_symbol
_atom_site_fract_x
_atom_site_fract_y
_atom_site_fract_z
_atom_site_U_iso_or_equiv
_atom_site_adp_type
_atom_site_occupancy
_atom_site_symmetry_multiplicity
_atom_site_calc_flag
_atom_site_refinement_flags
_atom_site_disorder_assembly
_atom_site_disorder_group
Cu1 Cu 1.23914(8) 0.44282(7) 0.37008(3) 0.0415(2) Uani 1 1 d . A .
Li1 Li 1.0060(11) 0.5736(11) 0.3477(4) 0.049(3) Uani 1 1 d . . .
O1 O 0.9194(4) 0.3069(5) 0.36172(17) 0.0527(14) Uani 1 1 d . A .
O2 O 1.0398(5) 0.4331(5) 0.34987(18) 0.0569(15) Uani 1 1 d . A .
N1 N 1.2925(5) 0.4966(6) 0.31884(17) 0.0478(16) Uani 1 1 d . . .
N2 N 1.2116(6) 0.3093(6) 0.33908(19) 0.0489(17) Uani 1 1 d . . .
H2 H 1.2692 0.2641 0.3440 0.059 Uiso 1 1 calc R . .
C1 C 1.3421(7) 0.5878(7) 0.3130(3) 0.055(2) Uani 1 1 d . . .
H1 H 1.3520 0.6344 0.3339 0.065 Uiso 1 1 calc R . .
C2 C 1.3788(8) 0.6140(9) 0.2764(3) 0.066(3) Uani 1 1 d . . .
H2 H 1.4149 0.6781 0.2725 0.080 Uiso 1 1 calc R . .
C3 C 1.3633(9) 0.5479(11) 0.2457(3) 0.077(3) Uani 1 1 d . . .
H3 H 1.3881 0.5658 0.2206 0.092 Uiso 1 1 calc R . .
C4 C 1.3118(9) 0.4564(10) 0.2523(3) 0.074(3) Uani 1 1 d . . .
H4A H 1.3005 0.4096 0.2316 0.089 Uiso 1 1 calc R . .
C5 C 1.2757(6) 0.4311(8) 0.2891(2) 0.056(2) Uani 1 1 d . . .
C6 C 1.2132(8) 0.3353(8) 0.2975(2) 0.061(3) Uani 1 1 d . . .
H6A H 1.1368 0.3438 0.2883 0.073 Uiso 1 1 calc R . .
H6B H 1.2464 0.2772 0.2830 0.073 Uiso 1 1 calc R . .
C7 C 1.1063(7) 0.2584(7) 0.3522(2) 0.0470(19) Uani 1 1 d . A .
H7A H 1.0846 0.2054 0.3327 0.056 Uiso 1 1 calc R . .
C8 C 1.0160(7) 0.3401(6) 0.3545(2) 0.0428(18) Uani 1 1 d . . .
C9 C 1.1261(8) 0.2045(6) 0.3906(3) 0.054(2) Uani 1 1 d . . .
H9A H 1.1895 0.1574 0.3876 0.065 Uiso 1 1 calc R A .
H9B H 1.0611 0.1617 0.3967 0.065 Uiso 1 1 calc R . .
N3 N 1.1995(6) 0.3741(5) 0.41945(19) 0.0468(16) Uani 1 1 d . . .
C10 C 1.1483(7) 0.2765(6) 0.4246(2) 0.047(2) Uani 1 1 d . A .
C11 C 1.1305(7) 0.2633(7) 0.4627(3) 0.053(2) Uani 1 1 d . . .
H1A H 1.0981 0.2047 0.4746 0.063 Uiso 1 1 calc R A .
C12 C 1.2089(7) 0.4155(7) 0.4547(2) 0.051(2) Uani 1 1 d . A .
H12A H 1.2398 0.4812 0.4603 0.061 Uiso 1 1 calc R . .
N4 N 1.1677(6) 0.3497(6) 0.4809(2) 0.0557(19) Uani 1 1 d . A .
H4 H 1.1651 0.3607 0.5059 0.067 Uiso 1 1 calc R . .
Cu2 Cu 0.79543(8) 0.40755(8) 0.36686(3) 0.0518(3) Uani 1 1 d . . .
O3 O 0.8368(4) 0.7008(4) 0.42204(17) 0.0498(14) Uani 1 1 d . . .
O4 O 0.8738(4) 0.5871(5) 0.37497(17) 0.0560(15) Uani 1 1 d . A .
N5 N 0.7618(7) 0.4121(7) 0.3104(2) 0.067(2) Uani 1 1 d . A .
N6 N 0.6708(5) 0.5146(6) 0.3698(2) 0.0586(19) Uani 1 1 d . A .
H6 H 0.6061 0.4801 0.3757 0.070 Uiso 1 1 calc R . .
C13 C 0.7993(9) 0.3386(10) 0.2843(3) 0.078(3) Uani 1 1 d . . .
H13 H 0.8457 0.2837 0.2923 0.093 Uiso 1 1 calc R A .
C14 C 0.7666(12) 0.3482(14) 0.2464(4) 0.118(6) Uani 1 1 d . A .
H14 H 0.7943 0.3010 0.2279 0.142 Uiso 1 1 calc R . .
C15 C 0.6938(12) 0.425(2) 0.2345(4) 0.169(10) Uani 1 1 d . . .
H15 H 0.6692 0.4276 0.2086 0.203 Uiso 1 1 calc R A .
C16 C 0.6579(10) 0.4978(14) 0.2609(3) 0.110(5) Uani 1 1 d . A .
H16 H 0.6114 0.5530 0.2532 0.132 Uiso 1 1 calc R . .
C17 C 0.6919(8) 0.4877(11) 0.2988(3) 0.080(3) Uani 1 1 d . . .
C18 C 0.6575(8) 0.5638(10) 0.3309(3) 0.079(3) Uani 1 1 d . A .
H18A H 0.7033 0.6268 0.3295 0.094 Uiso 1 1 calc R . .
H18B H 0.5799 0.5843 0.3272 0.094 Uiso 1 1 calc R . .
C19 C 0.6921(7) 0.5929(7) 0.4007(2) 0.050(2) Uani 1 1 d . . .
H19 H 0.6418 0.6530 0.3967 0.060 Uiso 1 1 calc R A .
C20 C 0.8103(7) 0.6311(7) 0.3986(2) 0.0444(19) Uani 1 1 d . A .
C21 C 0.6662(8) 0.5434(8) 0.4406(3) 0.062(2) Uani 1 1 d . A .
H21A H 0.6702 0.5974 0.4607 0.074 Uiso 1 1 calc R . .
H21B H 0.5902 0.5163 0.4402 0.074 Uiso 1 1 calc R . .
N7 N 0.7966(6) 0.3949(6) 0.4241(2) 0.0551(18) Uani 1 1 d . A .
C22 C 0.7425(8) 0.4582(7) 0.4507(3) 0.057(2) Uani 1 1 d . . .
C23 C 0.7758(8) 0.4281(8) 0.4869(3) 0.066(3) Uani 1 1 d . A .
H23 H 0.7551 0.4586 0.5107 0.079 Uiso 1 1 calc R . .
C24 C 0.8561(8) 0.3265(8) 0.4436(3) 0.058(2) Uani 1 1 d . . .
H24 H 0.8992 0.2735 0.4322 0.070 Uiso 1 1 calc R A .
N8 N 0.8467(7) 0.3431(7) 0.4817(3) 0.070(2) Uani 1 1 d . A .
H8 H 0.8788 0.3075 0.5001 0.084 Uiso 1 1 calc R . .
Cu3 Cu 0.98859(8) 0.75920(7) 0.41733(3) 0.0416(3) Uani 1 1 d . . .
O5 O 1.2774(5) 0.5724(4) 0.39776(15) 0.0448(13) Uani 1 1 d . . .
O6 O 1.1143(5) 0.6357(4) 0.37916(17) 0.0520(15) Uani 1 1 d . A .
N9 N 0.9452(5) 0.8602(5) 0.37627(18) 0.0440(16) Uani 1 1 d . . .
N10 N 1.1416(5) 0.8230(5) 0.40841(19) 0.0436(16) Uani 1 1 d . A .
H10 H 1.1498 0.8781 0.4253 0.052 Uiso 1 1 calc R . .
C25 C 0.8426(7) 0.8928(7) 0.3692(3) 0.052(2) Uani 1 1 d . . .
H25 H 0.7837 0.8613 0.3827 0.063 Uiso 1 1 calc R . .
C26 C 0.8194(9) 0.9688(8) 0.3435(3) 0.069(3) Uani 1 1 d . . .
H26 H 0.7462 0.9921 0.3398 0.082 Uiso 1 1 calc R . .
C27 C 0.9083(9) 1.0130(8) 0.3219(3) 0.077(3) Uani 1 1 d . . .
H27 H 0.8953 1.0648 0.3030 0.092 Uiso 1 1 calc R . .
C28 C 1.0109(9) 0.9791(7) 0.3291(3) 0.065(3) Uani 1 1 d . . .
H28 H 1.0706 1.0062 0.3147 0.078 Uiso 1 1 calc R . .
C29 C 1.0312(7) 0.9043(6) 0.3576(2) 0.049(2) Uani 1 1 d . . .
C30 C 1.1424(7) 0.8656(7) 0.3673(3) 0.056(2) Uani 1 1 d . . .
H30A H 1.1964 0.9225 0.3653 0.067 Uiso 1 1 calc R . .
H30B H 1.1639 0.8106 0.3490 0.067 Uiso 1 1 calc R . .
C31 C 1.2306(6) 0.7466(6) 0.4166(2) 0.0414(17) Uani 1 1 d . . .
H31 H 1.3009 0.7740 0.4058 0.050 Uiso 1 1 calc R A .
C32 C 1.2035(7) 0.6432(6) 0.3959(2) 0.0436(19) Uani 1 1 d . A .
C33 C 1.2437(7) 0.7344(7) 0.4600(2) 0.052(2) Uani 1 1 d . A .
H33A H 1.3086 0.6904 0.4650 0.062 Uiso 1 1 calc R . .
H33B H 1.2586 0.8031 0.4713 0.062 Uiso 1 1 calc R . .
N11 N 1.0405(6) 0.6840(5) 0.46393(18) 0.0446(16) Uani 1 1 d . A .
C34 C 1.1464(7) 0.6880(7) 0.4804(2) 0.0464(19) Uani 1 1 d . . .
C35 C 1.1403(9) 0.6371(8) 0.5148(3) 0.062(3) Uani 1 1 d . A .
H35 H 1.1989 0.6269 0.5325 0.075 Uiso 1 1 calc R . .
C36 C 0.9757(7) 0.6347(7) 0.4884(2) 0.053(2) Uani 1 1 d . . .
H36 H 0.8994 0.6229 0.4849 0.064 Uiso 1 1 calc R A .
N12 N 1.0351(6) 0.6037(7) 0.5193(2) 0.062(2) Uani 1 1 d . A .
H12 H 1.0099 0.5679 0.5389 0.074 Uiso 1 1 calc R . .
Cl1 Cl 0.9556(2) 0.6670(2) 0.27242(7) 0.0739(7) Uani 1 1 d D A .
O1A O 1.0362(9) 0.6749(11) 0.3025(3) 0.109(2) Uiso 0.65 1 d PD A .
O2A O 0.9922(15) 0.6888(12) 0.2360(3) 0.109(2) Uiso 0.65 1 d PD . .
O3A O 0.8645(9) 0.7247(10) 0.2864(4) 0.109(2) Uiso 0.65 1 d PD . .
O4A O 0.9320(11) 0.5552(8) 0.2734(4) 0.109(2) Uiso 0.65 1 d PD . .
O1AA O 1.013(2) 0.592(2) 0.2932(8) 0.127(5) Uiso 0.35 1 d PD A 1
O2AA O 0.908(2) 0.626(2) 0.2378(7) 0.127(5) Uiso 0.35 1 d PD A 1
O3AA O 1.007(3) 0.716(3) 0.2406(7) 0.127(5) Uiso 0.35 1 d PD A 1
O4AA O 0.8396(14) 0.647(3) 0.2685(9) 0.127(5) Uiso 0.35 1 d PD A 1
Cl2 Cl 1.5055(2) 0.2657(3) 0.35540(8) 0.0870(8) Uani 1 1 d D . .
O1B O 1.4884(9) 0.2582(9) 0.3165(3) 0.1090(18) Uiso 0.75 1 d PD B .
O2B O 1.4282(8) 0.2000(9) 0.3758(3) 0.1090(18) Uiso 0.75 1 d PD B .
O3B O 1.6143(7) 0.2498(10) 0.3698(3) 0.1090(18) Uiso 0.75 1 d PD B .
O4B O 1.4753(9) 0.3701(7) 0.3698(3) 0.1090(18) Uiso 0.75 1 d PD B .
O1BA O 1.4282(17) 0.1933(17) 0.3389(8) 0.102(5) Uiso 0.25 1 d PD B 2
O2BA O 1.486(2) 0.3672(11) 0.3411(7) 0.102(5) Uiso 0.25 1 d PD B 2
O3BA O 1.484(2) 0.267(2) 0.3972(3) 0.102(5) Uiso 0.25 1 d PD B 2
O4BA O 1.6160(11) 0.232(2) 0.3499(8) 0.102(5) Uiso 0.25 1 d PD B 2
Cl3 Cl 0.95802(18) 0.99946(17) 0.47011(6) 0.0527(5) Uani 1 1 d D . .
O1C O 1.0717(5) 0.9941(6) 0.4605(2) 0.080(2) Uani 1 1 d D . .
O2C O 0.9080(6) 0.9005(5) 0.4653(2) 0.085(2) Uani 1 1 d D . .
O3C O 0.9475(7) 1.0350(9) 0.5089(2) 0.131(4) Uani 1 1 d D . .
O4C O 0.9070(7) 1.0693(7) 0.4444(3) 0.117(3) Uani 1 1 d D . .
Cl4 Cl 0.4878(2) 0.3547(2) 0.14539(8) 0.0733(7) Uani 1 1 d D . .
O1D O 0.4439(14) 0.3383(15) 0.1092(4) 0.112(3) Uiso 0.50 1 d PD C .
O2D O 0.4788(14) 0.4609(9) 0.1576(5) 0.112(3) Uiso 0.50 1 d PD C .
O3D O 0.5950(10) 0.3195(14) 0.1521(5) 0.112(3) Uiso 0.50 1 d PD C .
O4D O 0.4156(12) 0.2973(13) 0.1727(4) 0.112(3) Uiso 0.50 1 d PD C .
O1DA O 0.5902(11) 0.4119(14) 0.1431(5) 0.126(3) Uiso 0.50 1 d PD C 3
O2DA O 0.5162(14) 0.2540(10) 0.1288(5) 0.126(3) Uiso 0.50 1 d PD C 3
O3DA O 0.4172(14) 0.3998(15) 0.1152(4) 0.126(3) Uiso 0.50 1 d PD C 3
O4DA O 0.4418(14) 0.3551(16) 0.1803(4) 0.126(3) Uiso 0.50 1 d PD C 3
O1S O 1.1694(7) 0.3968(6) 0.5624(2) 0.087(2) Uani 1 1 d . . .
O2S O 0.9547(8) 0.2349(8) 0.5413(3) 0.118(3) Uani 1 1 d . . .
O3S O 0.8865(9) 0.4900(7) 0.5746(2) 0.115(3) Uani 1 1 d . . .

loop_
_atom_site_aniso_label
_atom_site_aniso_U_11
_atom_site_aniso_U_22
_atom_site_aniso_U_33
_atom_site_aniso_U_23
_atom_site_aniso_U_13
_atom_site_aniso_U_12
Cu1 0.0501(5) 0.0401(5) 0.0342(5) -0.0027(4) 0.0004(4) -0.0038(4)
Li1 0.048(8) 0.064(9) 0.036(7) 0.008(6) 0.006(6) -0.003(7)
O1 0.051(3) 0.056(3) 0.052(4) -0.011(3) 0.008(3) -0.007(3)
O2 0.056(4) 0.046(3) 0.069(4) -0.002(3) -0.003(3) -0.004(3)
N1 0.043(4) 0.068(5) 0.032(3) 0.004(3) 0.003(3) -0.006(4)
N2 0.047(4) 0.055(4) 0.045(4) -0.009(3) -0.001(3) 0.000(3)
C1 0.046(5) 0.058(5) 0.060(6) 0.003(5) 0.011(4) -0.006(4)
C2 0.055(6) 0.080(7) 0.064(7) 0.014(6) -0.001(5) -0.012(5)
C3 0.067(7) 0.123(10) 0.041(5) 0.003(6) 0.009(5) 0.002(7)
C4 0.065(7) 0.111(9) 0.048(6) -0.012(6) 0.008(5) -0.019(6)
C5 0.035(4) 0.089(7) 0.043(5) -0.012(5) -0.002(3) -0.002(5)
C6 0.067(6) 0.079(7) 0.036(5) -0.021(4) 0.012(4) -0.014(5)
C7 0.054(5) 0.048(5) 0.039(4) -0.011(4) 0.004(4) -0.010(4)
C8 0.060(5) 0.039(4) 0.029(4) -0.003(3) 0.001(4) -0.014(4)
C9 0.069(6) 0.036(4) 0.058(6) -0.001(4) 0.010(4) 0.000(4)
N3 0.060(4) 0.043(4) 0.037(4) -0.002(3) 0.000(3) 0.000(3)
C10 0.057(5) 0.041(4) 0.044(5) 0.005(4) -0.006(4) -0.002(4)
C11 0.062(5) 0.042(5) 0.055(5) 0.007(4) 0.007(4) -0.001(4)
C12 0.067(6) 0.048(5) 0.038(4) -0.001(4) -0.011(4) -0.003(4)
N4 0.073(5) 0.056(5) 0.038(4) 0.006(4) 0.000(3) 0.001(4)
Cu2 0.0483(6) 0.0522(6) 0.0547(6) -0.0122(5) 0.0070(5) -0.0114(5)
O3 0.051(3) 0.043(3) 0.056(4) 0.001(3) 0.006(3) -0.008(3)
O4 0.043(3) 0.068(4) 0.057(4) -0.010(3) 0.009(3) -0.013(3)
N5 0.055(5) 0.091(6) 0.056(5) -0.027(5) 0.010(4) -0.014(5)
N6 0.036(4) 0.079(5) 0.061(5) -0.021(4) -0.004(3) -0.012(3)
C13 0.074(7) 0.094(8) 0.064(7) -0.023(6) 0.013(5) -0.017(6)
C14 0.087(10) 0.195(17) 0.072(9) -0.064(10) -0.004(7) -0.016(10)
C15 0.077(9) 0.37(3) 0.056(8) -0.064(14) -0.025(7) -0.001(15)
C16 0.062(7) 0.213(17) 0.055(7) -0.024(9) -0.016(6) 0.013(9)
C17 0.035(5) 0.133(11) 0.070(7) -0.021(7) -0.003(5) 0.003(6)
C18 0.056(6) 0.108(9) 0.073(7) -0.007(7) -0.013(5) 0.005(6)
C19 0.040(4) 0.053(5) 0.056(5) -0.007(4) 0.006(4) 0.005(4)
C20 0.042(5) 0.046(5) 0.045(5) 0.005(4) 0.001(4) -0.002(4)
C21 0.060(6) 0.064(6) 0.061(6) -0.006(5) 0.022(5) -0.008(5)
N7 0.057(4) 0.056(4) 0.052(4) 0.000(4) 0.013(4) -0.010(4)
C22 0.062(6) 0.047(5) 0.062(6) -0.007(4) 0.018(5) -0.013(5)
C23 0.073(6) 0.068(6) 0.057(6) -0.002(5) 0.019(5) -0.009(6)
C24 0.058(6) 0.065(6) 0.052(6) -0.009(5) 0.028(4) -0.010(5)
N8 0.070(5) 0.069(6) 0.071(6) 0.012(5) 0.011(4) -0.001(5)
Cu3 0.0454(5) 0.0414(5) 0.0379(5) 0.0026(4) 0.0012(4) -0.0051(4)
O5 0.050(3) 0.037(3) 0.047(3) -0.001(2) -0.002(2) -0.002(3)
O6 0.049(3) 0.044(3) 0.062(4) -0.020(3) -0.004(3) -0.003(3)
N9 0.049(4) 0.042(3) 0.042(4) 0.000(3) -0.001(3) -0.007(3)
N10 0.044(4) 0.042(4) 0.045(4) -0.003(3) 0.002(3) -0.007(3)
C25 0.057(5) 0.056(5) 0.044(5) 0.007(5) -0.014(4) -0.006(4)
C26 0.064(6) 0.078(7) 0.064(6) 0.007(5) -0.019(5) -0.003(5)
C27 0.084(8) 0.063(6) 0.084(7) 0.027(6) -0.029(6) -0.001(6)
C28 0.072(7) 0.056(5) 0.068(6) 0.021(5) -0.005(5) -0.005(5)
C29 0.063(5) 0.041(4) 0.043(5) 0.005(4) -0.004(4) -0.012(4)
C30 0.070(6) 0.049(5) 0.048(5) 0.007(5) 0.021(5) -0.010(4)
C31 0.044(4) 0.035(4) 0.045(4) -0.001(4) 0.002(3) -0.007(3)
C32 0.050(5) 0.046(5) 0.035(4) -0.002(4) 0.007(4) -0.015(4)
C33 0.057(5) 0.054(5) 0.045(4) -0.011(4) -0.010(4) -0.005(4)
N11 0.054(4) 0.041(4) 0.038(3) 0.001(3) 0.003(3) -0.002(3)
C34 0.050(5) 0.047(5) 0.042(5) -0.007(4) 0.001(4) 0.002(4)
C35 0.077(7) 0.075(7) 0.035(5) -0.001(5) -0.002(4) 0.007(5)
C36 0.057(5) 0.064(6) 0.039(4) 0.008(4) 0.012(4) 0.007(5)
N12 0.066(5) 0.076(5) 0.044(4) 0.010(4) 0.012(4) 0.005(4)
Cl1 0.0851(18) 0.0919(19) 0.0447(13) 0.0131(13) -0.0053(12) 0.0096(15)
Cl2 0.0784(18) 0.103(2) 0.0794(17) 0.0152(16) -0.0058(14) 0.0054(17)
Cl3 0.0515(12) 0.0533(12) 0.0533(12) -0.0090(10) -0.0068(9) 0.0029(10)
O1C 0.063(5) 0.082(5) 0.097(5) -0.037(5) 0.010(4) -0.010(4)
O2C 0.081(5) 0.074(5) 0.099(6) -0.002(5) 0.030(4) -0.012(4)
O3C 0.101(6) 0.207(11) 0.084(6) -0.073(7) -0.004(5) 0.036(7)
O4C 0.109(7) 0.095(7) 0.148(8) 0.054(6) -0.036(6) 0.001(5)
Cl4 0.0547(14) 0.0795(17) 0.0857(18) -0.0045(14) 0.0015(12) 0.0031(13)
O1S 0.110(6) 0.100(6) 0.052(4) 0.004(4) 0.000(4) 0.001(5)
O2S 0.133(8) 0.111(7) 0.111(7) 0.025(6) -0.008(6) -0.007(7)
O3S 0.164(9) 0.099(6) 0.083(6) 0.019(5) -0.005(6) -0.022(6)

loop_
_atom_type_symbol
_atom_type_description
_atom_type_scat_dispersion_real
_atom_type_scat_dispersion_imag
_atom_type_scat_source
C C 0.0033 0.0016 'International Tables Vol C Tables 4.2.6.8 and 6.1.1.4'
H H 0.0000 0.0000 'International Tables Vol C Tables 4.2.6.8 and 6.1.1.4'
N N 0.0061 0.0033 'International Tables Vol C Tables 4.2.6.8 and 6.1.1.4'
O O 0.0106 0.0060 'International Tables Vol C Tables 4.2.6.8 and 6.1.1.4'
Cl Cl 0.1484 0.1585 'International Tables Vol C Tables 4.2.6.8 and 6.1.1.4'
Cu Cu 0.3201 1.2651 'International Tables Vol C Tables 4.2.6.8 and 6.1.1.4'
Li Li -0.0003 0.0001 'International Tables Vol C Tables 4.2.6.8 and 6.1.1.4'

loop_
_geom_angle_atom_site_label_1
_geom_angle_atom_site_label_2
_geom_angle_atom_site_label_3
_geom_angle
_geom_angle_site_symmetry_1
_geom_angle_site_symmetry_3
_geom_angle_publ_flag
O5 Cu1 N3 91.1(2) . . ?
O5 Cu1 N1 93.3(3) . . ?
N3 Cu1 N1 172.5(3) . . ?
O5 Cu1 N2 175.3(3) . . ?
N3 Cu1 N2 91.9(3) . . ?
N1 Cu1 N2 83.3(3) . . ?
O2 Li1 O4 105.1(7) . . ?
O2 Li1 O6 103.7(7) . . ?
O4 Li1 O6 105.6(7) . . ?
O2 Li1 O1AA 98.7(10) . . ?
O4 Li1 O1AA 121.6(11) . . ?
O6 Li1 O1AA 119.2(13) . . ?
O2 Li1 O1A 127.3(8) . . ?
O4 Li1 O1A 118.3(8) . . ?
O6 Li1 O1A 92.4(7) . . ?
O1AA Li1 O1A 33.4(9) . . ?
O2 Li1 Cl1 118.8(6) . . ?
O4 Li1 Cl1 103.3(6) . . ?
O6 Li1 Cl1 118.8(6) . . ?
O1AA Li1 Cl1 22.8(7) . . ?
O1A Li1 Cl1 26.8(3) . . ?
C8 O1 Cu2 119.5(5) . . ?
C8 O2 Li1 153.2(7) . . ?
C1 N1 C5 120.4(7) . . ?
C1 N1 Cu1 125.5(6) . . ?
C5 N1 Cu1 114.0(6) . . ?
C6 N2 C7 113.8(6) . . ?
C6 N2 Cu1 108.4(5) . . ?
C7 N2 Cu1 110.3(5) . . ?
N1 C1 C2 119.8(9) . . ?
C3 C2 C1 120.7(10) . . ?
C4 C3 C2 118.4(10) . . ?
C3 C4 C5 120.4(10) . . ?
N1 C5 C4 120.3(9) . . ?
N1 C5 C6 116.9(7) . . ?
C4 C5 C6 122.7(9) . . ?
N2 C6 C5 112.8(7) . . ?
N2 C7 C9 109.2(7) . . ?
N2 C7 C8 108.9(7) . . ?
C9 C7 C8 112.8(7) . . ?
O2 C8 O1 124.4(8) . . ?
O2 C8 C7 119.5(8) . . ?
O1 C8 C7 116.1(7) . . ?
C7 C9 C10 115.0(7) . . ?
C12 N3 C10 106.3(7) . . ?
C12 N3 Cu1 125.8(6) . . ?
C10 N3 Cu1 127.8(5) . . ?
C11 C10 N3 107.8(7) . . ?
C11 C10 C9 130.6(8) . . ?
N3 C10 C9 121.6(7) . . ?
C10 C11 N4 107.3(8) . . ?
N3 C12 N4 109.3(8) . . ?
C12 N4 C11 109.3(7) . . ?
N7 Cu2 N5 168.2(3) . . ?
N7 Cu2 O1 91.7(3) . . ?
N5 Cu2 O1 95.0(3) . . ?
N7 Cu2 N6 90.7(3) . . ?
N5 Cu2 N6 82.9(3) . . ?
O1 Cu2 N6 177.2(3) . . ?
C20 O3 Cu3 117.1(5) . . ?
C20 O4 Li1 153.5(7) . . ?
C17 N5 C13 120.4(9) . . ?
C17 N5 Cu2 116.1(7) . . ?
C13 N5 Cu2 123.3(8) . . ?
C18 N6 C19 112.0(8) . . ?
C18 N6 Cu2 108.8(6) . . ?
C19 N6 Cu2 111.3(5) . . ?
C14 C13 N5 117.6(13) . . ?
C13 C14 C15 122.0(13) . . ?
C16 C15 C14 119.5(12) . . ?
C15 C16 C17 117.9(15) . . ?
N5 C17 C16 122.5(12) . . ?
N5 C17 C18 114.6(9) . . ?
C16 C17 C18 122.8(12) . . ?
N6 C18 C17 110.3(10) . . ?
N6 C19 C20 110.3(7) . . ?
N6 C19 C21 108.7(7) . . ?
C20 C19 C21 111.7(7) . . ?
O3 C20 O4 125.9(8) . . ?
O3 C20 C19 116.3(7) . . ?
O4 C20 C19 117.7(8) . . ?
C22 C21 C19 113.0(7) . . ?
C24 N7 C22 108.1(7) . . ?
C24 N7 Cu2 124.5(6) . . ?
C22 N7 Cu2 127.3(7) . . ?
C23 C22 N7 107.2(9) . . ?
C23 C22 C21 127.8(9) . . ?
N7 C22 C21 125.0(9) . . ?
C22 C23 N8 106.7(9) . . ?
N7 C24 N8 110.3(8) . . ?
C24 N8 C23 107.6(9) . . ?
N11 Cu3 N9 168.5(3) . . ?
N11 Cu3 O3 92.4(3) . . ?
N9 Cu3 O3 93.5(3) . . ?
N11 Cu3 N10 91.7(3) . . ?
N9 Cu3 N10 82.5(3) . . ?
O3 Cu3 N10 175.7(3) . . ?
C32 O5 Cu1 114.4(5) . . ?
C32 O6 Li1 156.6(7) . . ?
C25 N9 C29 119.9(7) . . ?
C25 N9 Cu3 125.5(6) . . ?
C29 N9 Cu3 114.2(5) . . ?
C31 N10 C30 114.3(6) . . ?
C31 N10 Cu3 111.2(4) . . ?
C30 N10 Cu3 106.9(5) . . ?
N9 C25 C26 122.9(9) . . ?
C25 C26 C27 118.3(9) . . ?
C28 C27 C26 118.2(9) . . ?
C27 C28 C29 121.3(10) . . ?
N9 C29 C28 119.3(8) . . ?
N9 C29 C30 117.0(7) . . ?
C28 C29 C30 123.6(8) . . ?
C29 C30 N10 109.2(6) . . ?
N10 C31 C33 109.4(6) . . ?
N10 C31 C32 109.2(6) . . ?
C33 C31 C32 112.9(6) . . ?
O6 C32 O5 125.7(7) . . ?
O6 C32 C31 118.1(8) . . ?
O5 C32 C31 116.3(7) . . ?
C34 C33 C31 115.1(7) . . ?
C36 N11 C34 107.7(7) . . ?
C36 N11 Cu3 124.6(6) . . ?
C34 N11 Cu3 126.9(5) . . ?
C35 C34 N11 106.6(8) . . ?
C35 C34 C33 130.3(8) . . ?
N11 C34 C33 123.0(7) . . ?
N12 C35 C34 107.7(8) . . ?
N11 C36 N12 109.3(8) . . ?
C36 N12 C35 108.7(8) . . ?
O2A Cl1 O1AA 117.3(15) . . ?
O2A Cl1 O3AA 17.3(17) . . ?
O1AA Cl1 O3AA 120(2) . . ?
O2A Cl1 O3A 117.4(9) . . ?
O1AA Cl1 O3A 125.3(14) . . ?
O3AA Cl1 O3A 112.0(19) . . ?
O2A Cl1 O2AA 55.5(14) . . ?
O1AA Cl1 O2AA 112.2(18) . . ?
O3AA Cl1 O2AA 72(2) . . ?
O3A Cl1 O2AA 99.5(14) . . ?
O2A Cl1 O1A 115.6(9) . . ?
O1AA Cl1 O1A 48.2(13) . . ?
O3AA Cl1 O1A 103.5(18) . . ?
O3A Cl1 O1A 104.4(7) . . ?
O2AA Cl1 O1A 155.5(14) . . ?
O2A Cl1 O4AA 105.6(15) . . ?
O1AA Cl1 O4AA 114.2(18) . . ?
O3AA Cl1 O4AA 116(2) . . ?
O3A Cl1 O4AA 50.4(13) . . ?
O2AA Cl1 O4AA 57.4(16) . . ?
O1A Cl1 O4AA 138.6(14) . . ?
O2A Cl1 O4A 106.7(8) . . ?
O1AA Cl1 O4A 53.3(13) . . ?
O3AA Cl1 O4A 122.8(16) . . ?
O3A Cl1 O4A 110.7(7) . . ?
O2AA Cl1 O4A 65.2(14) . . ?
O1A Cl1 O4A 100.8(7) . . ?
O4AA Cl1 O4A 68.5(14) . . ?
O2A Cl1 Li1 146.7(8) . . ?
O1AA Cl1 Li1 31.9(13) . . ?
O3AA Cl1 Li1 141.6(17) . . ?
O3A Cl1 Li1 94.3(6) . . ?
O2AA Cl1 Li1 132.6(14) . . ?
O1A Cl1 Li1 40.8(6) . . ?
O4AA Cl1 Li1 102.3(13) . . ?
O4A Cl1 Li1 67.4(6) . . ?
O1AA O1A Cl1 64.0(10) . . ?
O1AA O1A Li1 65.2(15) . . ?
Cl1 O1A Li1 112.4(8) . . ?
O2AA O2A Cl1 64.7(10) . . ?
O4AA O3A Cl1 65.6(10) . . ?
O1AA O4A Cl1 60.1(9) . . ?
O1AA O4A O2AA 110.0(15) . . ?
Cl1 O4A O2AA 56.1(9) . . ?
O1AA O4A O4AA 108.1(15) . . ?
Cl1 O4A O4AA 54.8(8) . . ?
O2AA O4A O4AA 50.9(15) . . ?
O1A O1AA O4A 132.8(17) . . ?
O1A O1AA Cl1 67.8(11) . . ?
O4A O1AA Cl1 66.6(11) . . ?
O1A O1AA Li1 81.4(19) . . ?
O4A O1AA Li1 117(2) . . ?
Cl1 O1AA Li1 125.3(19) . . ?
O2A O2AA O4AA 113(2) . . ?
O2A O2AA Cl1 59.8(10) . . ?
O4AA O2AA Cl1 61.7(12) . . ?
O2A O2AA O4A 104.9(16) . . ?
O4AA O2AA O4A 67.4(19) . . ?
Cl1 O2AA O4A 58.7(9) . . ?
O2A O2AA O3AA 8.3(15) . . ?
O4AA O2AA O3AA 104.8(19) . . ?
Cl1 O2AA O3AA 53.6(11) . . ?
O4A O2AA O3AA 103.2(16) . . ?
Cl1 O3AA O2AA 54.6(12) . . ?
O3A O4AA O2AA 114(2) . . ?
O3A O4AA Cl1 63.9(10) . . ?
O2AA O4AA Cl1 60.9(11) . . ?
O3A O4AA O4A 111.9(16) . . ?
O2AA O4AA O4A 61.7(18) . . ?
Cl1 O4AA O4A 56.7(9) . . ?
O1B Cl2 O2BA 72.3(11) . . ?
O1B Cl2 O4BA 89.4(12) . . ?
O2BA Cl2 O4BA 112.9(10) . . ?
O1B Cl2 O3B 118.3(7) . . ?
O2BA Cl2 O3B 114.1(13) . . ?
O4BA Cl2 O3B 29.4(11) . . ?
O1B Cl2 O1BA 57.7(11) . . ?
O2BA Cl2 O1BA 110.6(9) . . ?
O4BA Cl2 O1BA 111.5(10) . . ?
O3B Cl2 O1BA 130.3(12) . . ?
O1B Cl2 O2B 109.9(6) . . ?
O2BA Cl2 O2B 127.0(12) . . ?
O4BA Cl2 O2B 120.0(13) . . ?
O3B Cl2 O2B 110.3(7) . . ?
O1BA Cl2 O2B 52.5(11) . . ?
O1B Cl2 O3BA 160.5(11) . . ?
O2BA Cl2 O3BA 107.6(9) . . ?
O4BA Cl2 O3BA 107.8(9) . . ?
O3B Cl2 O3BA 80.0(11) . . ?
O1BA Cl2 O3BA 106.1(9) . . ?
O2B Cl2 O3BA 53.8(11) . . ?
O1B Cl2 O4B 111.0(7) . . ?
O2BA Cl2 O4B 40.3(10) . . ?
O4BA Cl2 O4B 123.6(12) . . ?
O3B Cl2 O4B 104.1(6) . . ?
O1BA Cl2 O4B 124.1(12) . . ?
O2B Cl2 O4B 102.0(6) . . ?
O3BA Cl2 O4B 67.4(11) . . ?
O1BA O1B Cl2 64.0(8) . . ?
O1BA O1B O2BA 102.9(12) . . ?
Cl2 O1B O2BA 55.4(7) . . ?
O1BA O2B O3BA 127.0(11) . . ?
O1BA O2B Cl2 63.5(8) . . ?
O3BA O2B Cl2 63.9(8) . . ?
O4BA O3B Cl2 75.0(12) . . ?
O2BA O4B Cl2 66.5(8) . . ?
O2BA O4B O3BA 122.3(12) . . ?
Cl2 O4B O3BA 55.9(7) . . ?
O2B O1BA O1B 122.0(10) . . ?
O2B O1BA Cl2 64.0(8) . . ?
O1B O1BA Cl2 58.3(7) . . ?
O4B O2BA Cl2 73.2(10) . . ?
O4B O2BA O1B 123.1(12) . . ?
Cl2 O2BA O1B 52.3(7) . . ?
O2B O3BA Cl2 62.3(7) . . ?
O2B O3BA O4B 100.2(12) . . ?
Cl2 O3BA O4B 56.7(6) . . ?
O3B O4BA Cl2 75.6(12) . . ?
O4C Cl3 O3C 110.4(6) . . ?
O4C Cl3 O1C 108.0(5) . . ?
O3C Cl3 O1C 108.9(4) . . ?
O4C Cl3 O2C 108.2(5) . . ?
O3C Cl3 O2C 111.2(6) . . ?
O1C Cl3 O2C 110.1(4) . . ?
O4DA Cl4 O1D 131.4(11) . . ?
O4DA Cl4 O3D 104.1(11) . . ?
O1D Cl4 O3D 117.4(9) . . ?
O4DA Cl4 O2D 72.5(10) . . ?
O1D Cl4 O2D 112.6(9) . . ?
O3D Cl4 O2D 109.4(9) . . ?
O4DA Cl4 O1DA 114.1(10) . . ?
O1D Cl4 O1DA 111.3(11) . . ?
O3D Cl4 O1DA 51.3(9) . . ?
O2D Cl4 O1DA 66.1(10) . . ?
O4DA Cl4 O2DA 117.3(10) . . ?
O1D Cl4 O2DA 66.3(9) . . ?
O3D Cl4 O2DA 63.6(9) . . ?
O2D Cl4 O2DA 168.6(10) . . ?
O1DA Cl4 O2DA 103.3(8) . . ?
O4DA Cl4 O3DA 113.4(9) . . ?
O1D Cl4 O3DA 36.0(9) . . ?
O3D Cl4 O3DA 142.1(10) . . ?
O2D Cl4 O3DA 77.6(10) . . ?
O1DA Cl4 O3DA 105.1(9) . . ?
O2DA Cl4 O3DA 102.2(9) . . ?
O4DA Cl4 O4D 34.6(9) . . ?
O1D Cl4 O4D 105.8(9) . . ?
O3D Cl4 O4D 106.4(9) . . ?
O2D Cl4 O4D 104.1(8) . . ?
O1DA Cl4 O4D 142.6(10) . . ?
O2DA Cl4 O4D 86.9(10) . . ?
O3DA Cl4 O4D 107.7(11) . . ?
O3DA O1D Cl4 77.9(12) . . ?
O3DA O1D O2DA 137.4(15) . . ?
Cl4 O1D O2DA 59.6(7) . . ?
Cl4 O2D O1DA 57.2(7) . . ?
Cl4 O2D O4DA 50.7(6) . . ?
O1DA O2D O4DA 93.0(10) . . ?
Cl4 O2D O3DA 51.9(6) . . ?
O1DA O2D O3DA 85.6(9) . . ?
O4DA O2D O3DA 84.9(9) . . ?
O1DA O3D Cl4 66.4(8) . . ?
O1DA O3D O2DA 112.2(13) . . ?
Cl4 O3D O2DA 60.2(7) . . ?
O4DA O4D Cl4 62.5(10) . . ?
O3D O1DA Cl4 62.3(8) . . ?
O3D O1DA O2D 110.5(12) . . ?
Cl4 O1DA O2D 56.7(7) . . ?
Cl4 O2DA O3D 56.1(7) . . ?
Cl4 O2DA O1D 54.2(6) . . ?
O3D O2DA O1D 101.4(10) . . ?
O1D O3DA Cl4 66.1(10) . . ?
O1D O3DA O2D 115.3(13) . . ?
Cl4 O3DA O2D 50.4(6) . . ?
O4D O4DA Cl4 82.9(13) . . ?
O4D O4DA O2D 133.3(18) . . ?
Cl4 O4DA O2D 56.8(7) . . ?

loop_
_geom_bond_atom_site_label_1
_geom_bond_atom_site_label_2
_geom_bond_distance
_geom_bond_site_symmetry_2
_geom_bond_publ_flag
Cu1 O5 1.968(5) . ?
Cu1 N3 1.968(7) . ?
Cu1 N1 1.995(6) . ?
Cu1 N2 2.042(7) . ?
Li1 O2 1.848(15) . ?
Li1 O4 1.856(14) . ?
Li1 O6 1.872(15) . ?
Li1 O1AA 1.89(3) . ?
Li1 O1A 2.057(19) . ?
Li1 Cl1 2.912(13) . ?
O1 C8 1.264(9) . ?
O1 Cu2 1.983(6) . ?
O2 C8 1.237(9) . ?
N1 C1 1.329(11) . ?
N1 C5 1.338(10) . ?
N2 C6 1.466(10) . ?
N2 C7 1.497(10) . ?
C1 C2 1.374(12) . ?
C2 C3 1.365(15) . ?
C3 C4 1.346(16) . ?
C4 C5 1.374(13) . ?
C5 C6 1.470(13) . ?
C7 C9 1.504(12) . ?
C7 C8 1.514(12) . ?
C9 C10 1.512(12) . ?
N3 C12 1.325(10) . ?
N3 C10 1.407(10) . ?
C10 C11 1.335(12) . ?
C11 N4 1.349(11) . ?
C12 N4 1.330(11) . ?
Cu2 N7 1.971(7) . ?
Cu2 N5 1.980(8) . ?
Cu2 N6 2.038(7) . ?
O3 C20 1.245(10) . ?
O3 Cu3 1.984(5) . ?
O4 C20 1.249(10) . ?
N5 C17 1.345(14) . ?
N5 C13 1.377(12) . ?
N6 C18 1.483(13) . ?
N6 C19 1.484(10) . ?
C13 C14 1.363(17) . ?
C14 C15 1.38(2) . ?
C15 C16 1.37(2) . ?
C16 C17 1.370(15) . ?
C17 C18 1.530(15) . ?
C19 C20 1.509(11) . ?
C19 C21 1.539(12) . ?
C21 C22 1.471(13) . ?
N7 C24 1.316(12) . ?
N7 C22 1.385(11) . ?
C22 C23 1.360(13) . ?
C23 N8 1.395(13) . ?
C24 N8 1.330(12) . ?
Cu3 N11 1.969(7) . ?
Cu3 N9 1.984(7) . ?
Cu3 N10 2.042(6) . ?
O5 C32 1.274(10) . ?
O6 C32 1.224(10) . ?
N9 C25 1.329(10) . ?
N9 C29 1.344(10) . ?
N10 C31 1.480(10) . ?
N10 C30 1.511(10) . ?
C25 C26 1.343(12) . ?
C26 C27 1.422(14) . ?
C27 C28 1.335(14) . ?
C28 C29 1.390(12) . ?
C29 C30 1.469(12) . ?
C31 C33 1.507(11) . ?
C31 C32 1.539(10) . ?
C33 C34 1.489(12) . ?
N11 C36 1.311(10) . ?
N11 C34 1.398(10) . ?
C34 C35 1.352(12) . ?
C35 N12 1.349(12) . ?
C36 N12 1.338(11) . ?
Cl1 O2A 1.355(10) . ?
Cl1 O1AA 1.380(16) . ?
Cl1 O3AA 1.401(16) . ?
Cl1 O3A 1.410(10) . ?
Cl1 O2AA 1.419(16) . ?
Cl1 O1A 1.421(10) . ?
Cl1 O4AA 1.429(16) . ?
Cl1 O4A 1.461(10) . ?
O1A O1AA 1.14(3) . ?
O2A O2AA 1.29(3) . ?
O3A O4AA 1.21(3) . ?
O4A O1AA 1.28(3) . ?
O4A O2AA 1.55(3) . ?
O4A O4AA 1.63(3) . ?
O2AA O4AA 1.37(4) . ?
O2AA O3AA 1.65(4) . ?
Cl2 O1B 1.356(9) . ?
Cl2 O2BA 1.411(10) . ?
Cl2 O4BA 1.412(10) . ?
Cl2 O3B 1.416(9) . ?
Cl2 O1BA 1.432(10) . ?
Cl2 O2B 1.439(9) . ?
Cl2 O3BA 1.459(10) . ?
Cl2 O4B 1.472(9) . ?
O1B O1BA 1.35(2) . ?
O1B O2BA 1.63(2) . ?
O2B O1BA 1.27(2) . ?
O2B O3BA 1.31(2) . ?
O3B O4BA 0.72(3) . ?
O4B O2BA 1.00(2) . ?
O4B O3BA 1.63(2) . ?
Cl3 O4C 1.400(7) . ?
Cl3 O3C 1.413(7) . ?
Cl3 O1C 1.413(6) . ?
Cl3 O2C 1.415(7) . ?
Cl4 O4DA 1.320(11) . ?
Cl4 O1D 1.365(11) . ?
Cl4 O3D 1.389(11) . ?
Cl4 O2D 1.428(11) . ?
Cl4 O1DA 1.438(11) . ?
Cl4 O2DA 1.452(11) . ?
Cl4 O3DA 1.460(11) . ?
Cl4 O4D 1.477(11) . ?
O1D O3DA 0.88(2) . ?
O1D O2DA 1.54(2) . ?
O2D O1DA 1.56(2) . ?
O2D O4DA 1.63(2) . ?
O2D O3DA 1.81(2) . ?
O3D O1DA 1.22(2) . ?
O3D O2DA 1.50(2) . ?
O4D O4DA 0.85(2) . ?
